data_4078587
loop_
_publ_author_name
'Lu, Erli'
'Chen, Yaofeng'
'Zhou, Jiliang'
'Leng, Xuebing'

_publ_section_title
;
 C--P or C--H Bond Cleavage of Phosphine Oxides Mediated by an Yttrium
 Hydride
;
_journal_issue 12
_journal_name_full Organometallics
_journal_page_first 4574
_journal_paper_doi 10.1021/om300369f
_journal_volume 31
_journal_year 2012
_chemical_formula_sum 'C46 H64 N4 O P Y'
_chemical_formula_weight 808.89
_chemical_name_systematic
; 
 ? 
;
_space_group_IT_number 14
_symmetry_cell_setting monoclinic
_symmetry_space_group_name_Hall '-P 2yn'
_symmetry_space_group_name_H-M 'P 1 21/n 1'
_atom_sites_solution_hydrogens geom
_atom_sites_solution_primary direct
_atom_sites_solution_secondary difmap
_audit_creation_method SHELXL-97
_cell_angle_alpha 90.00
_cell_angle_beta 102.581(2)
_cell_angle_gamma 90.00
_cell_formula_units_Z 4
_cell_length_a 11.3048(16)
_cell_length_b 19.869(3)
_cell_length_c 20.007(3)
_cell_measurement_reflns_used 4189
_cell_measurement_temperature 133(2)
_cell_measurement_theta_max 27.22
_cell_measurement_theta_min 2.30
_cell_volume 4386.0(11)
_computing_cell_refinement 'Bruker SAINT'
_computing_data_collection 'Bruker APEX2'
_computing_data_reduction 'Bruker SAINT'
_computing_molecular_graphics 'Bruker SHELXTL'
_computing_publication_material 'Bruker SHELXTL'
_computing_structure_refinement 'SHELXL-97 (Sheldrick, 1997)'
_computing_structure_solution 'SHELXS-97 (Sheldrick, 1990)'
_diffrn_ambient_temperature 133(2)
_diffrn_measured_fraction_theta_full 0.998
_diffrn_measured_fraction_theta_max 0.998
_diffrn_measurement_device_type 'Bruker APEX-II CCD'
_diffrn_measurement_method '\f and \w scans'
_diffrn_radiation_monochromator graphite
_diffrn_radiation_source 'fine-focus sealed tube'
_diffrn_radiation_type MoK\a
_diffrn_radiation_wavelength 0.71073
_diffrn_reflns_av_R_equivalents 0.1120
_diffrn_reflns_av_sigmaI/netI 0.1217
_diffrn_reflns_limit_h_max 14
_diffrn_reflns_limit_h_min -14
_diffrn_reflns_limit_k_max 25
_diffrn_reflns_limit_k_min -24
_diffrn_reflns_limit_l_max 22
_diffrn_reflns_limit_l_min -25
_diffrn_reflns_number 31959
_diffrn_reflns_theta_full 27.00
_diffrn_reflns_theta_max 27.00
_diffrn_reflns_theta_min 1.46
_diffrn_standards_number 0
_exptl_absorpt_coefficient_mu 1.404
_exptl_absorpt_correction_T_max 0.8960
_exptl_absorpt_correction_T_min 0.7205
_exptl_absorpt_correction_type multi-scan
_exptl_absorpt_process_details sadabs
_exptl_crystal_colour colourless
_exptl_crystal_density_diffrn 1.225
_exptl_crystal_density_method 'not measured'
_exptl_crystal_description plate
_exptl_crystal_F_000 1720
_exptl_crystal_size_max 0.25
_exptl_crystal_size_mid 0.10
_exptl_crystal_size_min 0.08
_refine_diff_density_max 2.007
_refine_diff_density_min -1.003
_refine_diff_density_rms 0.115
_refine_ls_extinction_method none
_refine_ls_goodness_of_fit_ref 1.011
_refine_ls_hydrogen_treatment constr
_refine_ls_matrix_type full
_refine_ls_number_parameters 490
_refine_ls_number_reflns 9566
_refine_ls_number_restraints 30
_refine_ls_restrained_S_all 1.017
_refine_ls_R_factor_all 0.1225
_refine_ls_R_factor_gt 0.0675
_refine_ls_shift/su_max 0.008
_refine_ls_shift/su_mean 0.000
_refine_ls_structure_factor_coef Fsqd
_refine_ls_weighting_details 'calc w=1/[\s^2^(Fo^2^)+(0.0906P)^2^+0.0000P] where P=(Fo^2^+2Fc^2^)/3'
_refine_ls_weighting_scheme calc
_refine_ls_wR_factor_gt 0.1510
_refine_ls_wR_factor_ref 0.1772
_reflns_number_gt 6017
_reflns_number_total 9566
_reflns_threshold_expression >2sigma(I)
_cod_data_source_file om300369f_si_002.cif
_cod_data_source_block mo_dm11252_0m
_cod_depositor_comments
;
The following automatic conversions were performed:

'_symmetry_cell_setting' value 'Monoclinic' changed to 'monoclinic'
according to /home/saulius/struct/CIF-dictionaries/cif_core.dic
dictionary named 'cif_core.dic' version 2.4.1 from 2010-06-29.

Automatic conversion script
Id: cif_fix_values 1891 2012-01-12 08:04:46Z andrius 
;
_cod_original_sg_symbol_H-M P2(1)/n
_cod_database_code 4078587

loop_
_symmetry_equiv_pos_as_xyz
'x, y, z'
'-x+1/2, y+1/2, -z+1/2'
'-x, -y, -z'
'x-1/2, -y-1/2, z-1/2'

loop_
_atom_site_label
_atom_site_type_symbol
_atom_site_fract_x
_atom_site_fract_y
_atom_site_fract_z
_atom_site_U_iso_or_equiv
_atom_site_adp_type
_atom_site_occupancy
_atom_site_symmetry_multiplicity
_atom_site_calc_flag
_atom_site_refinement_flags
Y1 Y 0.48879(4) 0.720752(19) 0.23074(2) 0.01697(13) Uani 1 1 d .
P1 P 0.40726(10) 0.58072(5) 0.25961(6) 0.0185(3) Uani 1 1 d .
O1 O 0.3374(2) 0.64758(14) 0.24727(16) 0.0230(7) Uani 1 1 d .
N1 N 0.6706(3) 0.73434(17) 0.1914(2) 0.0248(9) Uani 1 1 d .
N2 N 0.4214(3) 0.71595(19) 0.1104(2) 0.0261(9) Uani 1 1 d .
N3 N 0.3012(4) 0.78952(19) 0.1934(2) 0.0309(10) Uani 1 1 d .
N4 N 0.5507(3) 0.80023(17) 0.3120(2) 0.0211(8) Uani 1 1 d .
H4A H 0.6034 0.8241 0.2955 0.025 Uiso 1 1 calc R
C1 C 0.8228(4) 0.6812(2) 0.1360(3) 0.0381(13) Uani 1 1 d .
H1A H 0.8619 0.6516 0.1736 0.057 Uiso 1 1 calc R
H1B H 0.8671 0.7238 0.1388 0.057 Uiso 1 1 calc R
H1C H 0.8230 0.6593 0.0921 0.057 Uiso 1 1 calc R
C2 C 0.6939(4) 0.6946(2) 0.1413(3) 0.0271(11) Uani 1 1 d .
C3 C 0.6034(4) 0.6653(2) 0.0905(3) 0.0301(11) Uani 1 1 d .
H3 H 0.6297 0.6300 0.0652 0.036 Uiso 1 1 calc R
C4 C 0.4793(5) 0.6808(2) 0.0719(3) 0.0288(11) Uani 1 1 d .
C5 C 0.4160(5) 0.6550(3) 0.0023(3) 0.0410(14) Uani 1 1 d .
H5A H 0.3845 0.6931 -0.0274 0.062 Uiso 1 1 calc R
H5B H 0.3487 0.6256 0.0072 0.062 Uiso 1 1 calc R
H5C H 0.4735 0.6295 -0.0180 0.062 Uiso 1 1 calc R
C6 C 0.2979(5) 0.7391(3) 0.0793(3) 0.0422(14) Uani 1 1 d .
H6A H 0.2553 0.7042 0.0477 0.051 Uiso 1 1 calc R
H6B H 0.3022 0.7805 0.0524 0.051 Uiso 1 1 calc R
C7 C 0.2285(5) 0.7532(3) 0.1337(3) 0.0405(14) Uani 1 1 d .
H7A H 0.1560 0.7803 0.1137 0.049 Uiso 1 1 calc R
H7B H 0.2003 0.7100 0.1495 0.049 Uiso 1 1 calc R
C8 C 0.3344(5) 0.8571(3) 0.1734(3) 0.0526(17) Uani 1 1 d .
H8A H 0.3824 0.8802 0.2135 0.079 Uiso 1 1 calc R
H8B H 0.2606 0.8830 0.1552 0.079 Uiso 1 1 calc R
H8C H 0.3821 0.8530 0.1382 0.079 Uiso 1 1 calc R
C9 C 0.2304(5) 0.7960(3) 0.2463(3) 0.0471(16) Uani 1 1 d .
H9A H 0.2108 0.7511 0.2611 0.071 Uiso 1 1 calc R
H9B H 0.1553 0.8205 0.2276 0.071 Uiso 1 1 calc R
H9C H 0.2778 0.8207 0.2855 0.071 Uiso 1 1 calc R
C10 C 0.7687(4) 0.7769(2) 0.2264(3) 0.0279(11) Uani 1 1 d .
C11 C 0.8499(4) 0.7551(2) 0.2854(3) 0.0323(13) Uani 1 1 d .
C12 C 0.9407(4) 0.7998(3) 0.3182(3) 0.0402(14) Uani 1 1 d .
H12 H 0.9966 0.7858 0.3584 0.048 Uiso 1 1 calc R
C13 C 0.9495(5) 0.8639(3) 0.2925(4) 0.0452(16) Uani 1 1 d .
H13 H 1.0120 0.8934 0.3148 0.054 Uiso 1 1 calc R
C14 C 0.8691(5) 0.8847(3) 0.2357(3) 0.0443(15) Uani 1 1 d .
H14 H 0.8758 0.9291 0.2191 0.053 Uiso 1 1 calc R
C15 C 0.7763(4) 0.8427(2) 0.2007(3) 0.0346(13) Uani 1 1 d .
C16 C 0.8453(4) 0.6852(2) 0.3144(3) 0.0346(13) Uani 1 1 d .
H16 H 0.7810 0.6592 0.2824 0.041 Uiso 1 1 calc R
C17 C 0.9661(5) 0.6471(3) 0.3211(4) 0.0578(19) Uani 1 1 d .
H17A H 1.0287 0.6689 0.3559 0.087 Uiso 1 1 calc R
H17B H 0.9904 0.6476 0.2770 0.087 Uiso 1 1 calc R
H17C H 0.9559 0.6004 0.3346 0.087 Uiso 1 1 calc R
C18 C 0.8113(5) 0.6877(3) 0.3838(3) 0.0476(15) Uani 1 1 d .
H18A H 0.7410 0.7173 0.3811 0.071 Uiso 1 1 calc R
H18B H 0.8798 0.7052 0.4181 0.071 Uiso 1 1 calc R
H18C H 0.7911 0.6423 0.3969 0.071 Uiso 1 1 calc R
C19 C 0.6893(7) 0.8657(3) 0.1359(4) 0.0623(12) Uani 1 1 d U
H19 H 0.6167 0.8356 0.1279 0.075 Uiso 1 1 calc R
C20 C 0.7479(6) 0.8600(4) 0.0750(4) 0.0693(14) Uani 1 1 d U
H20A H 0.7777 0.8140 0.0721 0.104 Uiso 1 1 calc R
H20B H 0.8158 0.8916 0.0803 0.104 Uiso 1 1 calc R
H20C H 0.6880 0.8706 0.0330 0.104 Uiso 1 1 calc R
C21 C 0.6464(6) 0.9382(3) 0.1390(4) 0.0638(13) Uani 1 1 d U
H21A H 0.7159 0.9687 0.1441 0.096 Uiso 1 1 calc R
H21B H 0.6084 0.9435 0.1783 0.096 Uiso 1 1 calc R
H21C H 0.5874 0.9490 0.0968 0.096 Uiso 1 1 calc R
C22 C 0.5496(4) 0.8313(2) 0.3741(2) 0.0173(7) Uani 1 1 d U
C23 C 0.4927(4) 0.7998(2) 0.4225(2) 0.0177(7) Uani 1 1 d U
C24 C 0.4959(4) 0.8296(2) 0.4860(2) 0.0248(10) Uani 1 1 d .
H24 H 0.4611 0.8066 0.5186 0.030 Uiso 1 1 calc R
C25 C 0.5491(4) 0.8925(2) 0.5026(3) 0.0292(11) Uani 1 1 d .
H25 H 0.5494 0.9129 0.5456 0.035 Uiso 1 1 calc R
C26 C 0.6013(4) 0.9244(2) 0.4551(2) 0.0259(11) Uani 1 1 d .
H26 H 0.6378 0.9672 0.4663 0.031 Uiso 1 1 calc R
C27 C 0.6029(4) 0.8967(2) 0.3916(2) 0.0193(10) Uani 1 1 d .
C28 C 0.6544(4) 0.9385(2) 0.3411(2) 0.0228(10) Uani 1 1 d .
H28 H 0.6739 0.9071 0.3060 0.027 Uiso 1 1 calc R
C29 C 0.7704(4) 0.9765(3) 0.3732(3) 0.0357(13) Uani 1 1 d .
H29A H 0.8317 0.9446 0.3968 0.054 Uiso 1 1 calc R
H29B H 0.7530 1.0095 0.4062 0.054 Uiso 1 1 calc R
H29C H 0.8010 0.9999 0.3373 0.054 Uiso 1 1 calc R
C30 C 0.5603(4) 0.9883(3) 0.3043(3) 0.0396(14) Uani 1 1 d .
H30A H 0.5355 1.0179 0.3379 0.059 Uiso 1 1 calc R
H30B H 0.4896 0.9637 0.2788 0.059 Uiso 1 1 calc R
H30C H 0.5953 1.0153 0.2724 0.059 Uiso 1 1 calc R
C31 C 0.4298(4) 0.7320(2) 0.4083(2) 0.0229(10) Uani 1 1 d .
H31 H 0.4261 0.7206 0.3592 0.028 Uiso 1 1 calc R
C32 C 0.2992(5) 0.7351(3) 0.4185(3) 0.0392(14) Uani 1 1 d .
H32A H 0.2588 0.7750 0.3954 0.059 Uiso 1 1 calc R
H32B H 0.3001 0.7375 0.4675 0.059 Uiso 1 1 calc R
H32C H 0.2553 0.6946 0.3989 0.059 Uiso 1 1 calc R
C33 C 0.4999(5) 0.6761(2) 0.4519(3) 0.0375(14) Uani 1 1 d .
H33A H 0.5043 0.6857 0.5004 0.056 Uiso 1 1 calc R
H33B H 0.5820 0.6736 0.4435 0.056 Uiso 1 1 calc R
H33C H 0.4584 0.6331 0.4398 0.056 Uiso 1 1 calc R
C34 C 0.5590(4) 0.6002(2) 0.2727(3) 0.0240(11) Uani 1 1 d .
H34A H 0.6028 0.5758 0.2424 0.029 Uiso 1 1 calc R
H34B H 0.6031 0.5979 0.3212 0.029 Uiso 1 1 calc R
C35 C 0.3605(4) 0.5399(2) 0.3309(2) 0.0224(10) Uani 1 1 d .
C36 C 0.4393(4) 0.4953(2) 0.3726(3) 0.0305(12) Uani 1 1 d .
H36 H 0.5147 0.4840 0.3620 0.037 Uiso 1 1 calc R
C37 C 0.4068(5) 0.4677(2) 0.4298(3) 0.0389(14) Uani 1 1 d .
H37 H 0.4604 0.4375 0.4583 0.047 Uiso 1 1 calc R
C38 C 0.2970(5) 0.4837(3) 0.4456(3) 0.0412(14) Uani 1 1 d .
H38 H 0.2749 0.4647 0.4847 0.049 Uiso 1 1 calc R
C39 C 0.2199(5) 0.5278(3) 0.4038(3) 0.0369(13) Uani 1 1 d .
H39 H 0.1446 0.5394 0.4145 0.044 Uiso 1 1 calc R
C40 C 0.2513(4) 0.5549(2) 0.3469(3) 0.0293(11) Uani 1 1 d .
H40 H 0.1966 0.5845 0.3182 0.035 Uiso 1 1 calc R
C41 C 0.3616(4) 0.5255(2) 0.1867(2) 0.0183(9) Uani 1 1 d .
C42 C 0.2617(4) 0.4831(2) 0.1817(3) 0.0257(11) Uani 1 1 d .
H42 H 0.2202 0.4814 0.2182 0.031 Uiso 1 1 calc R
C43 C 0.2224(4) 0.4434(2) 0.1239(3) 0.0282(11) Uani 1 1 d .
H43 H 0.1538 0.4149 0.1208 0.034 Uiso 1 1 calc R
C44 C 0.2827(4) 0.4453(2) 0.0715(3) 0.0269(11) Uani 1 1 d .
H44 H 0.2565 0.4177 0.0323 0.032 Uiso 1 1 calc R
C45 C 0.3818(4) 0.4875(2) 0.0754(3) 0.0264(11) Uani 1 1 d .
H45 H 0.4229 0.4890 0.0388 0.032 Uiso 1 1 calc R
C46 C 0.4211(4) 0.5275(2) 0.1329(3) 0.0244(10) Uani 1 1 d .
H46 H 0.4890 0.5563 0.1354 0.029 Uiso 1 1 calc R

loop_
_atom_site_aniso_label
_atom_site_aniso_U_11
_atom_site_aniso_U_22
_atom_site_aniso_U_33
_atom_site_aniso_U_23
_atom_site_aniso_U_13
_atom_site_aniso_U_12
Y1 0.0228(2) 0.01009(19) 0.0183(2) -0.00056(18) 0.00513(16) -0.00107(17)
P1 0.0207(6) 0.0114(5) 0.0228(7) 0.0006(5) 0.0036(5) -0.0014(4)
O1 0.0229(16) 0.0185(15) 0.0277(19) -0.0026(14) 0.0057(14) -0.0001(12)
N1 0.034(2) 0.0153(19) 0.028(2) -0.0040(16) 0.0113(18) -0.0058(15)
N2 0.034(2) 0.023(2) 0.021(2) 0.0022(18) 0.0043(17) -0.0002(17)
N3 0.037(2) 0.024(2) 0.029(3) 0.0029(18) 0.0019(19) 0.0082(17)
N4 0.027(2) 0.0153(18) 0.023(2) -0.0032(15) 0.0114(17) -0.0021(15)
C1 0.044(3) 0.025(3) 0.054(4) -0.014(2) 0.030(3) -0.009(2)
C2 0.042(3) 0.012(2) 0.034(3) -0.003(2) 0.023(2) -0.003(2)
C3 0.051(3) 0.012(2) 0.031(3) -0.005(2) 0.016(2) -0.006(2)
C4 0.048(3) 0.018(2) 0.021(3) -0.002(2) 0.007(2) -0.007(2)
C5 0.066(4) 0.029(3) 0.026(3) -0.001(2) 0.008(3) 0.000(3)
C6 0.048(3) 0.050(4) 0.025(3) 0.001(3) -0.001(3) 0.001(3)
C7 0.036(3) 0.050(3) 0.030(3) -0.002(3) -0.006(2) 0.008(3)
C8 0.064(4) 0.025(3) 0.061(4) 0.014(3) -0.003(3) 0.014(3)
C9 0.047(3) 0.041(3) 0.054(4) -0.003(3) 0.014(3) 0.022(3)
C10 0.027(2) 0.022(2) 0.043(3) -0.011(2) 0.025(2) -0.009(2)
C11 0.025(3) 0.026(2) 0.050(4) -0.016(2) 0.016(2) -0.006(2)
C12 0.028(3) 0.035(3) 0.059(4) -0.019(3) 0.014(3) -0.011(2)
C13 0.040(3) 0.036(3) 0.066(5) -0.025(3) 0.025(3) -0.022(3)
C14 0.056(4) 0.025(3) 0.065(4) -0.019(3) 0.041(3) -0.017(3)
C15 0.041(3) 0.025(3) 0.048(4) -0.011(2) 0.032(3) -0.010(2)
C16 0.029(3) 0.026(3) 0.042(4) -0.008(2) -0.005(2) -0.004(2)
C17 0.041(3) 0.039(3) 0.085(5) -0.018(3) -0.007(3) 0.006(3)
C18 0.053(4) 0.038(3) 0.046(4) 0.001(3) 0.000(3) -0.001(3)
C19 0.082(2) 0.050(2) 0.060(2) 0.0025(19) 0.028(2) 0.0002(19)
C20 0.082(2) 0.0623(19) 0.067(2) -0.0001(16) 0.0230(16) 0.0029(16)
C21 0.087(3) 0.050(2) 0.060(3) 0.003(2) 0.029(2) 0.005(2)
C22 0.0191(13) 0.0158(12) 0.0162(14) 0.0008(11) 0.0022(11) 0.0007(11)
C23 0.0199(14) 0.0157(13) 0.0166(15) 0.0007(12) 0.0017(12) 0.0010(12)
C24 0.032(2) 0.026(2) 0.017(3) -0.001(2) 0.007(2) -0.002(2)
C25 0.034(3) 0.034(3) 0.020(3) -0.008(2) 0.007(2) -0.003(2)
C26 0.035(3) 0.018(2) 0.026(3) -0.005(2) 0.009(2) -0.0040(19)
C27 0.022(2) 0.014(2) 0.022(3) 0.0023(18) 0.0023(19) -0.0018(17)
C28 0.028(2) 0.014(2) 0.029(3) -0.0032(19) 0.011(2) -0.0032(18)
C29 0.038(3) 0.029(3) 0.040(3) 0.008(2) 0.009(2) -0.012(2)
C30 0.034(3) 0.041(3) 0.043(4) 0.014(3) 0.007(3) 0.003(2)
C31 0.032(2) 0.018(2) 0.018(2) 0.0005(18) 0.003(2) -0.0064(18)
C32 0.043(3) 0.034(3) 0.043(4) -0.004(2) 0.014(3) -0.014(2)
C33 0.059(3) 0.015(2) 0.032(3) 0.001(2) -0.006(3) -0.003(2)
C34 0.023(2) 0.016(2) 0.031(3) -0.001(2) 0.003(2) -0.0020(18)
C35 0.029(2) 0.011(2) 0.024(3) -0.0042(18) -0.001(2) -0.0025(17)
C36 0.033(3) 0.023(2) 0.033(3) -0.003(2) 0.001(2) -0.004(2)
C37 0.060(4) 0.020(2) 0.029(3) 0.005(2) -0.006(3) -0.006(2)
C38 0.066(4) 0.035(3) 0.023(3) -0.001(2) 0.012(3) -0.019(3)
C39 0.047(3) 0.030(3) 0.038(3) -0.002(2) 0.019(3) -0.005(2)
C40 0.037(3) 0.025(2) 0.025(3) -0.001(2) 0.006(2) -0.006(2)
C41 0.018(2) 0.0114(19) 0.022(3) -0.0023(18) -0.0012(19) -0.0010(16)
C42 0.029(2) 0.025(2) 0.023(3) -0.003(2) 0.006(2) -0.0066(19)
C43 0.029(3) 0.024(2) 0.030(3) -0.005(2) 0.004(2) -0.007(2)
C44 0.037(3) 0.016(2) 0.024(3) -0.004(2) -0.002(2) -0.0002(19)
C45 0.032(3) 0.026(2) 0.023(3) 0.001(2) 0.009(2) 0.003(2)
C46 0.024(2) 0.016(2) 0.033(3) 0.003(2) 0.005(2) -0.0022(18)

loop_
_atom_type_symbol
_atom_type_description
_atom_type_scat_dispersion_real
_atom_type_scat_dispersion_imag
_atom_type_scat_source
C C 0.0033 0.0016 'International Tables Vol C Tables 4.2.6.8 and 6.1.1.4'
H H 0.0000 0.0000 'International Tables Vol C Tables 4.2.6.8 and 6.1.1.4'
N N 0.0061 0.0033 'International Tables Vol C Tables 4.2.6.8 and 6.1.1.4'
O O 0.0106 0.0060 'International Tables Vol C Tables 4.2.6.8 and 6.1.1.4'
P P 0.1023 0.0942 'International Tables Vol C Tables 4.2.6.8 and 6.1.1.4'
Y Y -2.7962 3.5667 'International Tables Vol C Tables 4.2.6.8 and 6.1.1.4'

loop_
_geom_angle_atom_site_label_1
_geom_angle_atom_site_label_2
_geom_angle_atom_site_label_3
_geom_angle
N4 Y1 O1 117.14(12)
N4 Y1 N2 137.72(13)
O1 Y1 N2 92.05(12)
N4 Y1 N1 90.23(13)
O1 Y1 N1 146.85(11)
N2 Y1 N1 77.11(14)
N4 Y1 N3 86.72(13)
O1 Y1 N3 77.36(12)
N2 Y1 N3 69.68(14)
N1 Y1 N3 125.41(14)
N4 Y1 C34 112.65(14)
O1 Y1 C34 63.94(12)
N2 Y1 C34 107.41(14)
N1 Y1 C34 89.23(14)
N3 Y1 C34 141.19(14)
N4 Y1 P1 124.29(10)
O1 Y1 P1 29.90(7)
N2 Y1 P1 96.51(9)
N1 Y1 P1 119.35(9)
N3 Y1 P1 106.64(10)
C34 Y1 P1 34.59(10)
O1 P1 C34 106.86(18)
O1 P1 C41 110.38(18)
C34 P1 C41 111.0(2)
O1 P1 C35 106.54(19)
C34 P1 C35 115.6(2)
C41 P1 C35 106.3(2)
O1 P1 Y1 48.86(11)
C34 P1 Y1 59.18(14)
C41 P1 Y1 116.69(15)
C35 P1 Y1 135.51(14)
P1 O1 Y1 101.24(14)
C2 N1 C10 116.6(4)
C2 N1 Y1 120.3(3)
C10 N1 Y1 122.4(3)
C4 N2 C6 117.7(4)
C4 N2 Y1 121.8(3)
C6 N2 Y1 118.9(3)
C9 N3 C8 109.1(4)
C9 N3 C7 109.3(4)
C8 N3 C7 110.8(4)
C9 N3 Y1 113.2(3)
C8 N3 Y1 109.3(3)
C7 N3 Y1 105.1(3)
C22 N4 Y1 152.9(3)
C22 N4 H4A 103.6
Y1 N4 H4A 103.6
C2 C1 H1A 109.5
C2 C1 H1B 109.5
H1A C1 H1B 109.5
C2 C1 H1C 109.5
H1A C1 H1C 109.5
H1B C1 H1C 109.5
N1 C2 C3 123.6(4)
N1 C2 C1 120.3(4)
C3 C2 C1 116.1(4)
C2 C3 C4 129.1(5)
C2 C3 H3 115.4
C4 C3 H3 115.4
N2 C4 C3 123.8(4)
N2 C4 C5 121.6(5)
C3 C4 C5 114.6(5)
C4 C5 H5A 109.5
C4 C5 H5B 109.5
H5A C5 H5B 109.5
C4 C5 H5C 109.5
H5A C5 H5C 109.5
H5B C5 H5C 109.5
N2 C6 C7 110.4(4)
N2 C6 H6A 109.6
C7 C6 H6A 109.6
N2 C6 H6B 109.6
C7 C6 H6B 109.6
H6A C6 H6B 108.1
N3 C7 C6 112.9(4)
N3 C7 H7A 109.0
C6 C7 H7A 109.0
N3 C7 H7B 109.0
C6 C7 H7B 109.0
H7A C7 H7B 107.8
N3 C8 H8A 109.5
N3 C8 H8B 109.5
H8A C8 H8B 109.5
N3 C8 H8C 109.5
H8A C8 H8C 109.5
H8B C8 H8C 109.5
N3 C9 H9A 109.5
N3 C9 H9B 109.5
H9A C9 H9B 109.5
N3 C9 H9C 109.5
H9A C9 H9C 109.5
H9B C9 H9C 109.5
C11 C10 C15 120.8(4)
C11 C10 N1 121.4(4)
C15 C10 N1 117.7(5)
C10 C11 C12 118.5(5)
C10 C11 C16 122.5(4)
C12 C11 C16 119.0(5)
C13 C12 C11 120.8(6)
C13 C12 H12 119.6
C11 C12 H12 119.6
C14 C13 C12 120.1(5)
C14 C13 H13 119.9
C12 C13 H13 119.9
C13 C14 C15 122.0(5)
C13 C14 H14 119.0
C15 C14 H14 119.0
C14 C15 C10 117.8(5)
C14 C15 C19 121.5(5)
C10 C15 C19 120.6(5)
C11 C16 C18 110.9(4)
C11 C16 C17 112.4(5)
C18 C16 C17 109.5(5)
C11 C16 H16 108.0
C18 C16 H16 108.0
C17 C16 H16 108.0
C16 C17 H17A 109.5
C16 C17 H17B 109.5
H17A C17 H17B 109.5
C16 C17 H17C 109.5
H17A C17 H17C 109.5
H17B C17 H17C 109.5
C16 C18 H18A 109.5
C16 C18 H18B 109.5
H18A C18 H18B 109.5
C16 C18 H18C 109.5
H18A C18 H18C 109.5
H18B C18 H18C 109.5
C20 C19 C15 110.5(6)
C20 C19 C21 107.6(6)
C15 C19 C21 113.7(6)
C20 C19 H19 108.3
C15 C19 H19 108.3
C21 C19 H19 108.3
C19 C20 H20A 109.5
C19 C20 H20B 109.5
H20A C20 H20B 109.5
C19 C20 H20C 109.5
H20A C20 H20C 109.5
H20B C20 H20C 109.5
C19 C21 H21A 109.5
C19 C21 H21B 109.5
H21A C21 H21B 109.5
C19 C21 H21C 109.5
H21A C21 H21C 109.5
H21B C21 H21C 109.5
N4 C22 C23 120.5(4)
N4 C22 C27 122.2(4)
C23 C22 C27 117.3(4)
C24 C23 C22 120.6(4)
C24 C23 C31 117.7(4)
C22 C23 C31 121.8(4)
C23 C24 C25 121.5(5)
C23 C24 H24 119.3
C25 C24 H24 119.3
C26 C25 C24 118.3(5)
C26 C25 H25 120.8
C24 C25 H25 120.8
C25 C26 C27 122.8(4)
C25 C26 H26 118.6
C27 C26 H26 118.6
C26 C27 C22 119.4(4)
C26 C27 C28 118.4(4)
C22 C27 C28 122.1(4)
C27 C28 C30 110.5(4)
C27 C28 C29 114.2(4)
C30 C28 C29 109.1(4)
C27 C28 H28 107.6
C30 C28 H28 107.6
C29 C28 H28 107.6
C28 C29 H29A 109.5
C28 C29 H29B 109.5
H29A C29 H29B 109.5
C28 C29 H29C 109.5
H29A C29 H29C 109.5
H29B C29 H29C 109.5
C28 C30 H30A 109.5
C28 C30 H30B 109.5
H30A C30 H30B 109.5
C28 C30 H30C 109.5
H30A C30 H30C 109.5
H30B C30 H30C 109.5
C23 C31 C33 112.1(4)
C23 C31 C32 111.4(4)
C33 C31 C32 110.4(4)
C23 C31 H31 107.6
C33 C31 H31 107.6
C32 C31 H31 107.6
C31 C32 H32A 109.5
C31 C32 H32B 109.5
H32A C32 H32B 109.5
C31 C32 H32C 109.5
H32A C32 H32C 109.5
H32B C32 H32C 109.5
C31 C33 H33A 109.5
C31 C33 H33B 109.5
H33A C33 H33B 109.5
C31 C33 H33C 109.5
H33A C33 H33C 109.5
H33B C33 H33C 109.5
P1 C34 Y1 86.23(17)
P1 C34 H34A 114.3
Y1 C34 H34A 114.3
P1 C34 H34B 114.3
Y1 C34 H34B 114.3
H34A C34 H34B 111.4
C40 C35 C36 119.1(5)
C40 C35 P1 121.0(3)
C36 C35 P1 119.7(4)
C37 C36 C35 119.6(5)
C37 C36 H36 120.2
C35 C36 H36 120.2
C38 C37 C36 120.5(5)
C38 C37 H37 119.7
C36 C37 H37 119.7
C39 C38 C37 119.2(5)
C39 C38 H38 120.4
C37 C38 H38 120.4
C40 C39 C38 120.5(5)
C40 C39 H39 119.8
C38 C39 H39 119.8
C39 C40 C35 121.0(5)
C39 C40 H40 119.5
C35 C40 H40 119.5
C46 C41 C42 118.9(4)
C46 C41 P1 120.5(3)
C42 C41 P1 120.5(4)
C43 C42 C41 120.6(5)
C43 C42 H42 119.7
C41 C42 H42 119.7
C44 C43 C42 119.8(4)
C44 C43 H43 120.1
C42 C43 H43 120.1
C43 C44 C45 120.3(4)
C43 C44 H44 119.9
C45 C44 H44 119.9
C44 C45 C46 120.1(5)
C44 C45 H45 119.9
C46 C45 H45 119.9
C45 C46 C41 120.2(4)
C45 C46 H46 119.9
C41 C46 H46 119.9

loop_
_geom_bond_atom_site_label_1
_geom_bond_atom_site_label_2
_geom_bond_distance
Y1 N4 2.265(4)
Y1 O1 2.323(3)
Y1 N2 2.363(4)
Y1 N1 2.370(4)
Y1 N3 2.496(4)
Y1 C34 2.604(4)
Y1 P1 3.0258(12)
P1 O1 1.538(3)
P1 C34 1.721(4)
P1 C41 1.809(4)
P1 C35 1.817(5)
N1 C2 1.347(6)
N1 C10 1.448(6)
N2 C4 1.316(6)
N2 C6 1.473(6)
N3 C9 1.465(7)
N3 C8 1.472(6)
N3 C7 1.482(6)
N4 C22 1.389(6)
N4 H4A 0.8800
C1 C2 1.507(6)
C1 H1A 0.9800
C1 H1B 0.9800
C1 H1C 0.9800
C2 C3 1.401(7)
C3 C4 1.405(7)
C3 H3 0.9500
C4 C5 1.509(7)
C5 H5A 0.9800
C5 H5B 0.9800
C5 H5C 0.9800
C6 C7 1.500(8)
C6 H6A 0.9900
C6 H6B 0.9900
C7 H7A 0.9900
C7 H7B 0.9900
C8 H8A 0.9800
C8 H8B 0.9800
C8 H8C 0.9800
C9 H9A 0.9800
C9 H9B 0.9800
C9 H9C 0.9800
C10 C11 1.398(7)
C10 C15 1.415(7)
C11 C12 1.406(7)
C11 C16 1.512(7)
C12 C13 1.386(8)
C12 H12 0.9500
C13 C14 1.357(9)
C13 H13 0.9500
C14 C15 1.403(7)
C14 H14 0.9500
C15 C19 1.516(9)
C16 C18 1.519(8)
C16 C17 1.542(7)
C16 H16 1.0000
C17 H17A 0.9800
C17 H17B 0.9800
C17 H17C 0.9800
C18 H18A 0.9800
C18 H18B 0.9800
C18 H18C 0.9800
C19 C20 1.513(9)
C19 C21 1.526(9)
C19 H19 1.0000
C20 H20A 0.9800
C20 H20B 0.9800
C20 H20C 0.9800
C21 H21A 0.9800
C21 H21B 0.9800
C21 H21C 0.9800
C22 C23 1.420(6)
C22 C27 1.443(5)
C23 C24 1.395(6)
C23 C31 1.520(6)
C24 C25 1.396(6)
C24 H24 0.9500
C25 C26 1.377(7)
C25 H25 0.9500
C26 C27 1.389(6)
C26 H26 0.9500
C27 C28 1.517(6)
C28 C30 1.521(6)
C28 C29 1.529(6)
C28 H28 1.0000
C29 H29A 0.9800
C29 H29B 0.9800
C29 H29C 0.9800
C30 H30A 0.9800
C30 H30B 0.9800
C30 H30C 0.9800
C31 C33 1.523(6)
C31 C32 1.535(7)
C31 H31 1.0000
C32 H32A 0.9800
C32 H32B 0.9800
C32 H32C 0.9800
C33 H33A 0.9800
C33 H33B 0.9800
C33 H33C 0.9800
C34 H34A 0.9900
C34 H34B 0.9900
C35 C40 1.374(7)
C35 C36 1.397(6)
C36 C37 1.389(7)
C36 H36 0.9500
C37 C38 1.383(8)
C37 H37 0.9500
C38 C39 1.380(7)
C38 H38 0.9500
C39 C40 1.375(7)
C39 H39 0.9500
C40 H40 0.9500
C41 C46 1.389(7)
C41 C42 1.394(6)
C42 C43 1.391(6)
C42 H42 0.9500
C43 C44 1.371(7)
C43 H43 0.9500
C44 C45 1.387(6)
C44 H44 0.9500
C45 C46 1.388(7)
C45 H45 0.9500
C46 H46 0.9500
